data_2238424
loop_
_publ_author_name
'Cho, Seonghwa'
'Kim, Jineun'
'Jeon, Youngeun'
'Kim, Tae Ho'

_publ_section_title
;
 Napropamide
;
_journal_coeditor_code SJ5338
_journal_issue 8
_journal_name_full 'Acta Crystallographica Section E'
_journal_page_first o1207
_journal_paper_doi 10.1107/S1600536813017947
_journal_volume 69
_journal_year 2013
_chemical_formula_iupac 'C17 H21 N O2'
_chemical_formula_moiety 'C17 H21 N O2'
_chemical_formula_sum 'C17 H21 N O2'
_chemical_formula_weight 271.35
_chemical_name_systematic
;
<i>N</i>,<i>N</i>-diethyl-2-(naphthalen-1-yloxy)propanamide
;
_space_group_IT_number 4
_symmetry_cell_setting monoclinic
_symmetry_space_group_name_Hall 'P 2yb'
_symmetry_space_group_name_H-M 'P 1 21 1'
_atom_sites_solution_hydrogens geom
_atom_sites_solution_primary direct
_atom_sites_solution_secondary difmap
_audit_creation_method SHELXTL
_cell_angle_alpha 90.00
_cell_angle_beta 97.943(2)
_cell_angle_gamma 90.00
_cell_formula_units_Z 4
_cell_length_a 9.8733(3)
_cell_length_b 10.7710(4)
_cell_length_c 14.1044(5)
_cell_measurement_reflns_used 9958
_cell_measurement_temperature 173(2)
_cell_measurement_theta_max 28.19
_cell_measurement_theta_min 2.37
_cell_volume 1485.55(9)
_computing_cell_refinement 'SAINT (Bruker, 2009)'
_computing_data_collection 'APEX2 (Bruker, 2009)'
_computing_data_reduction 'SAINT (Bruker, 2009)'
_computing_molecular_graphics 'SHELXTL (Sheldrick, 2008)'
_computing_publication_material 'SHELXTL (Sheldrick, 2008)'
_computing_structure_refinement 'SHELXTL (Sheldrick, 2008)'
_computing_structure_solution 'SHELXTL (Sheldrick, 2008)'
_diffrn_ambient_temperature 173(2)
_diffrn_measured_fraction_theta_full 0.998
_diffrn_measured_fraction_theta_max 0.998
_diffrn_measurement_device_type 'Bruker APEXII CCD'
_diffrn_measurement_method '\f and \w scans'
_diffrn_radiation_monochromator graphite
_diffrn_radiation_source 'fine-focus sealed tube'
_diffrn_radiation_type MoK\a
_diffrn_radiation_wavelength 0.71073
_diffrn_reflns_av_R_equivalents 0.0410
_diffrn_reflns_av_sigmaI/netI 0.0296
_diffrn_reflns_limit_h_max 13
_diffrn_reflns_limit_h_min -13
_diffrn_reflns_limit_k_max 14
_diffrn_reflns_limit_k_min -12
_diffrn_reflns_limit_l_max 18
_diffrn_reflns_limit_l_min -18
_diffrn_reflns_number 26573
_diffrn_reflns_theta_full 28.33
_diffrn_reflns_theta_max 28.33
_diffrn_reflns_theta_min 1.46
_exptl_absorpt_coefficient_mu 0.079
_exptl_absorpt_correction_T_max 0.9883
_exptl_absorpt_correction_T_min 0.9729
_exptl_absorpt_correction_type multi-scan
_exptl_absorpt_process_details '(SADABS; Bruker, 2009)'
_exptl_crystal_colour colourless
_exptl_crystal_density_diffrn 1.213
_exptl_crystal_density_method 'not measured'
_exptl_crystal_description block
_exptl_crystal_F_000 584
_exptl_crystal_size_max 0.35
_exptl_crystal_size_mid 0.18
_exptl_crystal_size_min 0.15
_refine_diff_density_max 0.152
_refine_diff_density_min -0.163
_refine_ls_extinction_method none
_refine_ls_goodness_of_fit_ref 1.032
_refine_ls_hydrogen_treatment constr
_refine_ls_matrix_type full
_refine_ls_number_parameters 367
_refine_ls_number_reflns 3897
_refine_ls_number_restraints 1
_refine_ls_restrained_S_all 1.032
_refine_ls_R_factor_all 0.0477
_refine_ls_R_factor_gt 0.0365
_refine_ls_shift/su_max_lt 0.001
_refine_ls_shift/su_mean 0.000
_refine_ls_structure_factor_coef Fsqd
_refine_ls_weighting_details 'calc w=1/[\s^2^(Fo^2^)+(0.0333P)^2^+0.2525P] where P=(Fo^2^+2Fc^2^)/3'
_refine_ls_weighting_scheme calc
_refine_ls_wR_factor_gt 0.0777
_refine_ls_wR_factor_ref 0.0830
_reflns_number_gt 3297
_reflns_number_total 3897
_reflns_threshold_expression I>2\s(I)
_cod_data_source_file sj5338.cif
_cod_data_source_block I
_cod_original_sg_symbol_H-M 'P 21'
_cod_database_code 2238424
_cod_database_fobs_code 2238424

loop_
_symmetry_equiv_pos_as_xyz
'x, y, z'
'-x, y+1/2, -z'

loop_
_atom_site_type_symbol
_atom_site_label
_atom_site_fract_x
_atom_site_fract_y
_atom_site_fract_z
_atom_site_U_iso_or_equiv
_atom_site_adp_type
_atom_site_calc_flag
_atom_site_refinement_flags
_atom_site_occupancy
_atom_site_symmetry_multiplicity
O O1 0.64959(13) 0.16746(14) -0.03108(9) 0.0340(3) Uani d . 1 1
O O2 0.66356(17) 0.40562(16) 0.14147(11) 0.0447(4) Uani d . 1 1
O O3 0.33269(15) 0.94175(15) 0.27007(9) 0.0365(4) Uani d . 1 1
O O4 0.10307(16) 1.13370(15) 0.37266(11) 0.0410(4) Uani d . 1 1
N N1 0.67648(18) 0.20374(17) 0.18196(11) 0.0343(4) Uani d . 1 1
N N2 0.07201(18) 0.92770(17) 0.35334(11) 0.0328(4) Uani d . 1 1
C C1 0.78359(19) 0.1750(2) -0.04740(12) 0.0285(4) Uani d . 1 1
C C2 0.8753(2) 0.2628(2) -0.00987(13) 0.0335(5) Uani d . 1 1
H H2 0.8471 0.3282 0.0282 0.040 Uiso calc R 1 1
C C3 1.0125(2) 0.2560(2) -0.02794(13) 0.0373(5) Uani d . 1 1
H H3 1.0764 0.3169 -0.0015 0.045 Uiso calc R 1 1
C C4 1.0541(2) 0.1635(2) -0.08256(14) 0.0369(5) Uani d . 1 1
H H4 1.1471 0.1593 -0.0927 0.044 Uiso calc R 1 1
C C5 0.9607(2) 0.0737(2) -0.12436(13) 0.0297(4) Uani d . 1 1
C C6 0.9996(2) -0.0220(2) -0.18405(14) 0.0365(5) Uani d . 1 1
H H6 1.0921 -0.0277 -0.1952 0.044 Uiso calc R 1 1
C C7 0.9068(2) -0.1059(2) -0.22572(15) 0.0398(5) Uani d . 1 1
H H7 0.9348 -0.1690 -0.2659 0.048 Uiso calc R 1 1
C C8 0.7705(2) -0.0996(2) -0.20960(15) 0.0386(5) Uani d . 1 1
H H8 0.7064 -0.1584 -0.2391 0.046 Uiso calc R 1 1
C C9 0.7284(2) -0.0093(2) -0.15167(13) 0.0323(4) Uani d . 1 1
H H9 0.6355 -0.0062 -0.1412 0.039 Uiso calc R 1 1
C C10 0.8220(2) 0.0790(2) -0.10762(12) 0.0273(4) Uani d . 1 1
C C11 0.5932(2) 0.2710(2) 0.01310(14) 0.0361(5) Uani d . 1 1
H H11 0.6113 0.3469 -0.0241 0.043 Uiso calc R 1 1
C C12 0.4395(2) 0.2515(3) 0.00062(16) 0.0500(7) Uani d . 1 1
H H12A 0.4039 0.2498 -0.0678 0.075 Uiso calc R 1 1
H H12B 0.3963 0.3196 0.0315 0.075 Uiso calc R 1 1
H H12C 0.4189 0.1725 0.0300 0.075 Uiso calc R 1 1
C C13 0.6490(2) 0.2955(2) 0.11836(14) 0.0337(5) Uani d . 1 1
C C14 0.6488(2) 0.0708(2) 0.16476(16) 0.0409(5) Uani d . 1 1
H H14A 0.5902 0.0607 0.1024 0.049 Uiso calc R 1 1
H H14B 0.5976 0.0384 0.2151 0.049 Uiso calc R 1 1
C C15 0.7780(3) -0.0051(3) 0.16438(17) 0.0506(6) Uani d . 1 1
H H15A 0.8216 0.0173 0.1084 0.076 Uiso calc R 1 1
H H15B 0.7549 -0.0936 0.1616 0.076 Uiso calc R 1 1
H H15C 0.8411 0.0119 0.2229 0.076 Uiso calc R 1 1
C C16 0.7273(2) 0.2395(3) 0.28120(14) 0.0436(6) Uani d . 1 1
H H16A 0.7921 0.3095 0.2806 0.052 Uiso calc R 1 1
H H16B 0.7778 0.1687 0.3141 0.052 Uiso calc R 1 1
C C17 0.6128(3) 0.2773(3) 0.33670(16) 0.0516(7) Uani d . 1 1
H H17A 0.5676 0.3518 0.3077 0.077 Uiso calc R 1 1
H H17B 0.6507 0.2948 0.4033 0.077 Uiso calc R 1 1
H H17C 0.5461 0.2097 0.3350 0.077 Uiso calc R 1 1
C C18 0.4283(2) 0.9270(2) 0.34998(13) 0.0304(4) Uani d . 1 1
C C19 0.4394(2) 1.0002(2) 0.42959(14) 0.0354(5) Uani d . 1 1
H H19 0.3775 1.0670 0.4334 0.043 Uiso calc R 1 1
C C20 0.5439(2) 0.9757(2) 0.50642(15) 0.0389(5) Uani d . 1 1
H H20 0.5523 1.0273 0.5616 0.047 Uiso calc R 1 1
C C21 0.6324(2) 0.8802(2) 0.50295(14) 0.0374(5) Uani d . 1 1
H H21 0.7016 0.8654 0.5555 0.045 Uiso calc R 1 1
C C22 0.6222(2) 0.8019(2) 0.42105(13) 0.0311(4) Uani d . 1 1
C C23 0.7123(2) 0.7017(2) 0.41399(15) 0.0363(5) Uani d . 1 1
H H23 0.7823 0.6847 0.4656 0.044 Uiso calc R 1 1
C C24 0.7002(2) 0.6289(2) 0.33414(16) 0.0396(5) Uani d . 1 1
H H24 0.7624 0.5623 0.3305 0.048 Uiso calc R 1 1
C C25 0.5972(2) 0.6514(2) 0.25768(15) 0.0392(5) Uani d . 1 1
H H25 0.5897 0.6000 0.2025 0.047 Uiso calc R 1 1
C C26 0.5073(2) 0.7470(2) 0.26198(14) 0.0347(5) Uani d . 1 1
H H26 0.4367 0.7608 0.2101 0.042 Uiso calc R 1 1
C C27 0.5183(2) 0.8257(2) 0.34330(13) 0.0287(4) Uani d . 1 1
C C28 0.2398(2) 1.0435(2) 0.26756(14) 0.0334(5) Uani d . 1 1
H H28 0.2949 1.1204 0.2838 0.040 Uiso calc R 1 1
C C29 0.1716(2) 1.0554(2) 0.16425(14) 0.0428(6) Uani d . 1 1
H H29A 0.2415 1.0701 0.1225 0.064 Uiso calc R 1 1
H H29B 0.1074 1.1252 0.1590 0.064 Uiso calc R 1 1
H H29C 0.1221 0.9787 0.1448 0.064 Uiso calc R 1 1
C C30 0.1332(2) 1.0349(2) 0.33672(13) 0.0308(4) Uani d . 1 1
C C31 -0.0305(2) 0.9321(3) 0.41976(15) 0.0430(6) Uani d . 1 1
H H31A -0.0973 0.8643 0.4034 0.052 Uiso calc R 1 1
H H31B -0.0807 1.0117 0.4108 0.052 Uiso calc R 1 1
C C32 0.0295(3) 0.9199(3) 0.52358(14) 0.0491(6) Uani d . 1 1
H H32A 0.0645 0.8354 0.5358 0.074 Uiso calc R 1 1
H H32B -0.0414 0.9368 0.5641 0.074 Uiso calc R 1 1
H H32C 0.1044 0.9795 0.5384 0.074 Uiso calc R 1 1
C C33 0.0882(2) 0.8087(2) 0.30606(15) 0.0406(5) Uani d . 1 1
H H33A 0.1411 0.8222 0.2522 0.049 Uiso calc R 1 1
H H33B -0.0033 0.7774 0.2790 0.049 Uiso calc R 1 1
C C34 0.1596(3) 0.7109(2) 0.37179(18) 0.0500(6) Uani d . 1 1
H H34A 0.2475 0.7434 0.4027 0.075 Uiso calc R 1 1
H H34B 0.1754 0.6368 0.3345 0.075 Uiso calc R 1 1
H H34C 0.1023 0.6891 0.4207 0.075 Uiso calc R 1 1

loop_
_atom_site_aniso_label
_atom_site_aniso_U_11
_atom_site_aniso_U_22
_atom_site_aniso_U_33
_atom_site_aniso_U_12
_atom_site_aniso_U_13
_atom_site_aniso_U_23
O1 0.0290(7) 0.0402(9) 0.0339(7) 0.0012(7) 0.0085(6) -0.0103(6)
O2 0.0540(10) 0.0376(10) 0.0447(8) 0.0007(8) 0.0144(7) -0.0084(7)
O3 0.0372(8) 0.0415(9) 0.0296(7) 0.0074(7) 0.0008(6) -0.0029(6)
O4 0.0492(9) 0.0325(9) 0.0410(8) 0.0076(8) 0.0058(7) 0.0005(7)
N1 0.0358(9) 0.0380(11) 0.0288(8) 0.0021(8) 0.0035(7) -0.0044(8)
N2 0.0354(10) 0.0329(10) 0.0298(8) -0.0045(8) 0.0035(7) 0.0006(8)
C1 0.0278(10) 0.0350(11) 0.0228(8) 0.0022(9) 0.0037(7) 0.0007(8)
C2 0.0393(11) 0.0358(12) 0.0255(8) -0.0017(10) 0.0055(8) -0.0041(8)
C3 0.0359(11) 0.0457(14) 0.0294(10) -0.0117(10) 0.0016(8) 0.0033(10)
C4 0.0284(10) 0.0504(15) 0.0324(10) -0.0008(10) 0.0059(8) 0.0066(10)
C5 0.0299(10) 0.0344(11) 0.0253(9) 0.0048(9) 0.0062(7) 0.0053(8)
C6 0.0374(12) 0.0414(13) 0.0327(10) 0.0111(11) 0.0119(8) 0.0079(9)
C7 0.0579(15) 0.0311(12) 0.0330(10) 0.0103(11) 0.0158(10) 0.0015(9)
C8 0.0498(13) 0.0315(12) 0.0342(10) -0.0028(11) 0.0051(9) -0.0029(9)
C9 0.0350(11) 0.0326(11) 0.0296(9) -0.0004(10) 0.0055(8) 0.0010(9)
C10 0.0300(10) 0.0307(11) 0.0216(8) 0.0031(9) 0.0048(7) 0.0037(8)
C11 0.0370(11) 0.0389(13) 0.0333(10) 0.0089(10) 0.0079(8) -0.0023(9)
C12 0.0352(12) 0.0755(19) 0.0383(11) 0.0150(13) 0.0021(9) -0.0107(12)
C13 0.0287(10) 0.0413(13) 0.0325(10) 0.0028(10) 0.0095(8) -0.0055(9)
C14 0.0443(13) 0.0376(13) 0.0410(11) -0.0058(11) 0.0063(10) 0.0001(10)
C15 0.0575(15) 0.0432(15) 0.0491(13) 0.0111(13) 0.0002(11) -0.0011(12)
C16 0.0463(13) 0.0534(15) 0.0297(9) 0.0013(12) 0.0007(9) -0.0041(10)
C17 0.0572(15) 0.0623(18) 0.0384(11) -0.0106(14) 0.0177(10) -0.0067(12)
C18 0.0275(10) 0.0353(11) 0.0292(9) -0.0017(9) 0.0061(7) 0.0024(9)
C19 0.0343(11) 0.0387(13) 0.0349(10) -0.0026(10) 0.0105(8) -0.0051(10)
C20 0.0380(12) 0.0475(14) 0.0318(10) -0.0073(11) 0.0073(9) -0.0090(10)
C21 0.0325(11) 0.0506(14) 0.0285(10) -0.0045(11) 0.0021(8) 0.0010(9)
C22 0.0275(10) 0.0363(12) 0.0306(9) -0.0052(9) 0.0079(7) 0.0042(9)
C23 0.0330(11) 0.0400(13) 0.0351(10) -0.0011(10) 0.0021(8) 0.0102(10)
C24 0.0398(12) 0.0334(12) 0.0468(12) 0.0043(10) 0.0097(10) 0.0057(10)
C25 0.0458(13) 0.0350(13) 0.0372(10) 0.0017(11) 0.0067(9) -0.0042(10)
C26 0.0361(11) 0.0368(12) 0.0304(9) 0.0021(10) 0.0022(8) 0.0002(9)
C27 0.0281(10) 0.0324(11) 0.0267(9) -0.0031(9) 0.0072(7) 0.0031(8)
C28 0.0338(11) 0.0313(12) 0.0353(10) 0.0006(9) 0.0056(8) 0.0034(9)
C29 0.0485(14) 0.0482(15) 0.0316(10) 0.0072(12) 0.0047(9) 0.0074(10)
C30 0.0298(11) 0.0340(12) 0.0273(9) 0.0037(9) -0.0010(8) 0.0033(9)
C31 0.0321(12) 0.0571(16) 0.0409(11) -0.0066(11) 0.0089(9) 0.0061(11)
C32 0.0525(16) 0.0614(17) 0.0342(11) -0.0045(14) 0.0092(10) 0.0026(12)
C33 0.0489(13) 0.0338(12) 0.0376(11) -0.0094(11) 0.0008(9) -0.0059(10)
C34 0.0729(17) 0.0295(12) 0.0474(13) -0.0043(12) 0.0074(12) -0.0008(11)

loop_
_atom_type_symbol
_atom_type_description
_atom_type_scat_dispersion_real
_atom_type_scat_dispersion_imag
_atom_type_scat_source
C C 0.0033 0.0016 'International Tables Vol C Tables 4.2.6.8 and 6.1.1.4'
H H 0.0000 0.0000 'International Tables Vol C Tables 4.2.6.8 and 6.1.1.4'
N N 0.0061 0.0033 'International Tables Vol C Tables 4.2.6.8 and 6.1.1.4'
O O 0.0106 0.0060 'International Tables Vol C Tables 4.2.6.8 and 6.1.1.4'

loop_
_geom_angle_atom_site_label_1
_geom_angle_atom_site_label_2
_geom_angle_atom_site_label_3
_geom_angle
C1 O1 C11 117.92(16)
C18 O3 C28 118.37(16)
C13 N1 C16 117.11(19)
C13 N1 C14 126.36(17)
C16 N1 C14 116.26(18)
C30 N2 C33 126.51(17)
C30 N2 C31 116.8(2)
C33 N2 C31 116.49(19)
C2 C1 O1 125.30(18)
C2 C1 C10 121.22(17)
O1 C1 C10 113.47(17)
C1 C2 C3 119.63(19)
C1 C2 H2 120.2
C3 C2 H2 120.2
C4 C3 C2 120.9(2)
C4 C3 H3 119.6
C2 C3 H3 119.6
C3 C4 C5 120.68(19)
C3 C4 H4 119.7
C5 C4 H4 119.7
C4 C5 C6 122.21(19)
C4 C5 C10 119.48(18)
C6 C5 C10 118.30(19)
C7 C6 C5 121.2(2)
C7 C6 H6 119.4
C5 C6 H6 119.4
C6 C7 C8 120.2(2)
C6 C7 H7 119.9
C8 C7 H7 119.9
C9 C8 C7 120.7(2)
C9 C8 H8 119.7
C7 C8 H8 119.7
C8 C9 C10 120.5(2)
C8 C9 H9 119.8
C10 C9 H9 119.8
C9 C10 C5 119.18(18)
C9 C10 C1 122.77(17)
C5 C10 C1 118.05(18)
O1 C11 C12 106.54(18)
O1 C11 C13 116.58(17)
C12 C11 C13 110.83(16)
O1 C11 H11 107.5
C12 C11 H11 107.5
C13 C11 H11 107.5
C11 C12 H12A 109.5
C11 C12 H12B 109.5
H12A C12 H12B 109.5
C11 C12 H12C 109.5
H12A C12 H12C 109.5
H12B C12 H12C 109.5
O2 C13 N1 121.89(19)
O2 C13 C11 115.7(2)
N1 C13 C11 122.3(2)
N1 C14 C15 112.8(2)
N1 C14 H14A 109.0
C15 C14 H14A 109.0
N1 C14 H14B 109.0
C15 C14 H14B 109.0
H14A C14 H14B 107.8
C14 C15 H15A 109.5
C14 C15 H15B 109.5
H15A C15 H15B 109.5
C14 C15 H15C 109.5
H15A C15 H15C 109.5
H15B C15 H15C 109.5
N1 C16 C17 112.36(19)
N1 C16 H16A 109.1
C17 C16 H16A 109.1
N1 C16 H16B 109.1
C17 C16 H16B 109.1
H16A C16 H16B 107.9
C16 C17 H17A 109.5
C16 C17 H17B 109.5
H17A C17 H17B 109.5
C16 C17 H17C 109.5
H17A C17 H17C 109.5
H17B C17 H17C 109.5
C19 C18 O3 125.1(2)
C19 C18 C27 121.31(18)
O3 C18 C27 113.55(17)
C18 C19 C20 119.3(2)
C18 C19 H19 120.3
C20 C19 H19 120.3
C21 C20 C19 121.3(2)
C21 C20 H20 119.3
C19 C20 H20 119.3
C20 C21 C22 120.38(19)
C20 C21 H21 119.8
C22 C21 H21 119.8
C23 C22 C27 118.64(19)
C23 C22 C21 122.44(19)
C27 C22 C21 118.9(2)
C24 C23 C22 121.0(2)
C24 C23 H23 119.5
C22 C23 H23 119.5
C23 C24 C25 120.6(2)
C23 C24 H24 119.7
C25 C24 H24 119.7
C26 C25 C24 120.3(2)
C26 C25 H25 119.9
C24 C25 H25 119.9
C25 C26 C27 120.57(19)
C25 C26 H26 119.7
C27 C26 H26 119.7
C22 C27 C26 118.95(19)
C22 C27 C18 118.71(18)
C26 C27 C18 122.33(17)
O3 C28 C29 106.63(17)
O3 C28 C30 115.67(17)
C29 C28 C30 111.22(17)
O3 C28 H28 107.7
C29 C28 H28 107.7
C30 C28 H28 107.7
C28 C29 H29A 109.5
C28 C29 H29B 109.5
H29A C29 H29B 109.5
C28 C29 H29C 109.5
H29A C29 H29C 109.5
H29B C29 H29C 109.5
O4 C30 N2 122.14(19)
O4 C30 C28 115.79(19)
N2 C30 C28 121.99(18)
N2 C31 C32 113.77(18)
N2 C31 H31A 108.8
C32 C31 H31A 108.8
N2 C31 H31B 108.8
C32 C31 H31B 108.8
H31A C31 H31B 107.7
C31 C32 H32A 109.5
C31 C32 H32B 109.5
H32A C32 H32B 109.5
C31 C32 H32C 109.5
H32A C32 H32C 109.5
H32B C32 H32C 109.5
N2 C33 C34 113.70(18)
N2 C33 H33A 108.8
C34 C33 H33A 108.8
N2 C33 H33B 108.8
C34 C33 H33B 108.8
H33A C33 H33B 107.7
C33 C34 H34A 109.5
C33 C34 H34B 109.5
H34A C34 H34B 109.5
C33 C34 H34C 109.5
H34A C34 H34C 109.5
H34B C34 H34C 109.5

loop_
_geom_bond_atom_site_label_1
_geom_bond_atom_site_label_2
_geom_bond_distance
O1 C1 1.376(2)
O1 C11 1.428(3)
O2 C13 1.233(3)
O3 C18 1.376(2)
O3 C28 1.426(3)
O4 C30 1.233(3)
N1 C13 1.337(3)
N1 C16 1.471(3)
N1 C14 1.472(3)
N2 C30 1.339(3)
N2 C33 1.464(3)
N2 C31 1.472(3)
C1 C2 1.364(3)
C1 C10 1.423(3)
C2 C3 1.414(3)
C2 H2 0.9500
C3 C4 1.357(3)
C3 H3 0.9500
C4 C5 1.408(3)
C4 H4 0.9500
C5 C6 1.417(3)
C5 C10 1.423(3)
C6 C7 1.361(3)
C6 H6 0.9500
C7 C8 1.397(3)
C7 H7 0.9500
C8 C9 1.371(3)
C8 H8 0.9500
C9 C10 1.409(3)
C9 H9 0.9500
C11 C12 1.519(3)
C11 C13 1.533(3)
C11 H11 1.0000
C12 H12A 0.9800
C12 H12B 0.9800
C12 H12C 0.9800
C14 C15 1.516(3)
C14 H14A 0.9900
C14 H14B 0.9900
C15 H15A 0.9800
C15 H15B 0.9800
C15 H15C 0.9800
C16 C17 1.517(3)
C16 H16A 0.9900
C16 H16B 0.9900
C17 H17A 0.9800
C17 H17B 0.9800
C17 H17C 0.9800
C18 C19 1.364(3)
C18 C27 1.419(3)
C19 C20 1.414(3)
C19 H19 0.9500
C20 C21 1.355(3)
C20 H20 0.9500
C21 C22 1.422(3)
C21 H21 0.9500
C22 C23 1.411(3)
C22 C27 1.418(3)
C23 C24 1.364(3)
C23 H23 0.9500
C24 C25 1.398(3)
C24 H24 0.9500
C25 C26 1.366(3)
C25 H25 0.9500
C26 C27 1.418(3)
C26 H26 0.9500
C28 C29 1.524(3)
C28 C30 1.534(3)
C28 H28 1.0000
C29 H29A 0.9800
C29 H29B 0.9800
C29 H29C 0.9800
C31 C32 1.507(3)
C31 H31A 0.9900
C31 H31B 0.9900
C32 H32A 0.9800
C32 H32B 0.9800
C32 H32C 0.9800
C33 C34 1.512(3)
C33 H33A 0.9900
C33 H33B 0.9900
C34 H34A 0.9800
C34 H34B 0.9800
C34 H34C 0.9800

loop_
_geom_hbond_atom_site_label_D
_geom_hbond_atom_site_label_H
_geom_hbond_atom_site_label_A
_geom_hbond_site_symmetry_A
_geom_hbond_distance_DH
_geom_hbond_distance_HA
_geom_hbond_distance_DA
_geom_hbond_angle_DHA
C25 H25 O2 . 0.95 2.41 3.228(3) 143.5
C6 H6 O2 2_745 0.95 2.53 3.388(3) 150.1
C7 H7 O4 2_635 0.95 2.60 3.481(3) 154.0
C23 H23 O4 2_646 0.95 2.46 3.376(3) 160.9

loop_
_geom_torsion_atom_site_label_1
_geom_torsion_atom_site_label_2
_geom_torsion_atom_site_label_3
_geom_torsion_atom_site_label_4
_geom_torsion
C11 O1 C1 C2 12.6(3)
C11 O1 C1 C10 -168.54(16)
O1 C1 C2 C3 176.36(18)
C10 C1 C2 C3 -2.4(3)
C1 C2 C3 C4 0.3(3)
C2 C3 C4 C5 1.4(3)
C3 C4 C5 C6 178.1(2)
C3 C4 C5 C10 -1.1(3)
C4 C5 C6 C7 -178.3(2)
C10 C5 C6 C7 1.0(3)
C5 C6 C7 C8 -0.5(3)
C6 C7 C8 C9 -0.1(3)
C7 C8 C9 C10 0.2(3)
C8 C9 C10 C5 0.3(3)
C8 C9 C10 C1 179.57(19)
C4 C5 C10 C9 178.36(18)
C6 C5 C10 C9 -0.9(3)
C4 C5 C10 C1 -0.9(3)
C6 C5 C10 C1 179.84(17)
C2 C1 C10 C9 -176.56(18)
O1 C1 C10 C9 4.5(3)
C2 C1 C10 C5 2.7(3)
O1 C1 C10 C5 -176.23(16)
C1 O1 C11 C12 166.67(16)
C1 O1 C11 C13 -69.0(2)
C16 N1 C13 O2 -1.0(3)
C14 N1 C13 O2 172.9(2)
C16 N1 C13 C11 -178.96(18)
C14 N1 C13 C11 -5.1(3)
O1 C11 C13 O2 141.9(2)
C12 C11 C13 O2 -96.0(2)
O1 C11 C13 N1 -39.9(3)
C12 C11 C13 N1 82.1(3)
C13 N1 C14 C15 110.4(2)
C16 N1 C14 C15 -75.7(3)
C13 N1 C16 C17 81.5(3)
C14 N1 C16 C17 -93.0(3)
C28 O3 C18 C19 2.2(3)
C28 O3 C18 C27 -177.86(17)
O3 C18 C19 C20 -179.1(2)
C27 C18 C19 C20 0.9(3)
C18 C19 C20 C21 -0.7(3)
C19 C20 C21 C22 0.2(3)
C20 C21 C22 C23 179.8(2)
C20 C21 C22 C27 0.1(3)
C27 C22 C23 C24 0.1(3)
C21 C22 C23 C24 -179.6(2)
C22 C23 C24 C25 -0.6(3)
C23 C24 C25 C26 0.1(3)
C24 C25 C26 C27 0.9(3)
C23 C22 C27 C26 0.9(3)
C21 C22 C27 C26 -179.40(19)
C23 C22 C27 C18 -179.53(18)
C21 C22 C27 C18 0.2(3)
C25 C26 C27 C22 -1.4(3)
C25 C26 C27 C18 179.0(2)
C19 C18 C27 C22 -0.7(3)
O3 C18 C27 C22 179.40(17)
C19 C18 C27 C26 178.9(2)
O3 C18 C27 C26 -1.1(3)
C18 O3 C28 C29 166.45(18)
C18 O3 C28 C30 -69.3(2)
C33 N2 C30 O4 172.35(19)
C31 N2 C30 O4 -2.1(3)
C33 N2 C30 C28 -4.3(3)
C31 N2 C30 C28 -178.82(17)
O3 C28 C30 O4 143.88(18)
C29 C28 C30 O4 -94.3(2)
O3 C28 C30 N2 -39.2(3)
C29 C28 C30 N2 82.6(2)
C30 N2 C31 C32 -85.6(3)
C33 N2 C31 C32 99.4(3)
C30 N2 C33 C34 112.8(2)
C31 N2 C33 C34 -72.7(3)
